data_1573837
loop_
_publ_author_name
'Zhu, Ming'
'Huang, Pei-Zhi'
'Li, Lin-Mei'
'Yang, Yi-Xuan'
'Pan, Lei'
'Wang, Zhi-Jie'
'Ni, Hao-Fei'
'Zhang, Feng-Wen'
'Teri, Gele'
'Zhang, Zhi-Xu'
'Liu, Zunqi'
'Fu, Da-Wei'
'Zhang, Yi'

_publ_section_title
;
 Thermal-responsive luminescence/dielectric responses with reversibly
 shifted light emissions
;
_journal_name_full 'Chemical Science'
_journal_paper_doi 10.1039/D4SC06631F
_journal_year 2025
_chemical_formula_moiety 'F6 P, C12 H24 O6, C6 H9 N2'
_chemical_formula_sum 'C18 H33 F6 N2 O6 P'
_chemical_formula_weight 518.43
_space_group_crystal_system monoclinic
_space_group_IT_number 14
_space_group_name_Hall '-P 2yn'
_space_group_name_H-M_alt 'P 1 21/n 1'
_atom_sites_solution_hydrogens geom
_audit_creation_date 2024-04-29
_audit_creation_method
;
Olex2 1.5
(compiled 2024.02.16 svn.r378c4104 for OlexSys, GUI svn.r6928)
;
_audit_update_record
;
2024-08-24 deposited with the CCDC.	2025-01-20 downloaded from the CCDC.
;
_cell_angle_alpha 90
_cell_angle_beta 100.751(15)
_cell_angle_gamma 90
_cell_formula_units_Z 4
_cell_length_a 12.137(3)
_cell_length_b 10.6827(16)
_cell_length_c 20.015(6)
_cell_measurement_reflns_used 2113
_cell_measurement_temperature 423.00
_cell_measurement_theta_max 67.99
_cell_measurement_theta_min 3.96
_cell_volume 2549.5(11)
_computing_cell_refinement 'SAINT V8.40B (?, 2016)'
_computing_data_reduction 'SAINT V8.40B (?, 2016)'
_computing_molecular_graphics 'Olex2 1.5 (Dolomanov et al., 2009)'
_computing_publication_material 'Olex2 1.5 (Dolomanov et al., 2009)'
_computing_structure_refinement 'SHELXL 2018/3 (Sheldrick, 2015)'
_computing_structure_solution 'SHELXT 2018/2 (Sheldrick, 2018)'
_diffrn_ambient_temperature 423.00
_diffrn_measured_fraction_theta_full 0.998
_diffrn_measured_fraction_theta_max 0.998
_diffrn_measurement_device_type 'Bruker APEX-II CCD'
_diffrn_measurement_method '\f and \w scans'
_diffrn_radiation_type CuK\a
_diffrn_radiation_wavelength 1.54184
_diffrn_reflns_av_R_equivalents 0.1162
_diffrn_reflns_av_unetI/netI 0.0748
_diffrn_reflns_Laue_measured_fraction_full 0.998
_diffrn_reflns_Laue_measured_fraction_max 0.998
_diffrn_reflns_limit_h_max 14
_diffrn_reflns_limit_h_min -14
_diffrn_reflns_limit_k_max 12
_diffrn_reflns_limit_k_min -12
_diffrn_reflns_limit_l_max 23
_diffrn_reflns_limit_l_min -23
_diffrn_reflns_number 27069
_diffrn_reflns_point_group_measured_fraction_full 0.998
_diffrn_reflns_point_group_measured_fraction_max 0.998
_diffrn_reflns_theta_full 64.997
_diffrn_reflns_theta_max 64.997
_diffrn_reflns_theta_min 3.961
_diffrn_source_current 1.1
_diffrn_source_power 0.05500000000000001
_diffrn_source_voltage 50.0
_diffrn_standards_number 0
_exptl_absorpt_coefficient_mu 1.675
_exptl_absorpt_correction_T_max 0.7536
_exptl_absorpt_correction_T_min 0.3551
_exptl_absorpt_correction_type multi-scan
_exptl_absorpt_process_details
;
SADABS-2016/2 (Bruker,2016/2) was used for absorption correction.
wR2(int) was 0.1512 before and 0.0715 after correction.
The Ratio of minimum to maximum transmission is 0.4712.
The \l/2 correction factor is Not present.
;
_exptl_crystal_colour colourless
_exptl_crystal_colour_primary colourless
_exptl_crystal_density_diffrn 1.351
_exptl_crystal_description block
_exptl_crystal_F_000 1088
_exptl_crystal_size_max 0.12
_exptl_crystal_size_mid 0.11
_exptl_crystal_size_min 0.10
_refine_diff_density_max 0.559
_refine_diff_density_min -0.376
_refine_diff_density_rms 0.063
_refine_ls_extinction_method none
_refine_ls_goodness_of_fit_ref 1.173
_refine_ls_hydrogen_treatment constr
_refine_ls_matrix_type full
_refine_ls_number_parameters 293
_refine_ls_number_reflns 4334
_refine_ls_number_restraints 66
_refine_ls_restrained_S_all 1.296
_refine_ls_R_factor_all 0.2970
_refine_ls_R_factor_gt 0.1446
_refine_ls_shift/su_max 0.009
_refine_ls_shift/su_mean 0.001
_refine_ls_structure_factor_coef Fsqd
_refine_ls_weighting_details 'w=1/[\s^2^(Fo^2^)+(0.0002P)^2^+4.1556P] where P=(Fo^2^+2Fc^2^)/3'
_refine_ls_weighting_scheme calc
_refine_ls_wR_factor_gt 0.3005
_refine_ls_wR_factor_ref 0.3477
_reflns_Friedel_coverage 0.000
_reflns_number_gt 1365
_reflns_number_total 4334
_reflns_threshold_expression 'I > 2\s(I)'
_cod_data_source_file d4sc06631f2.cif
_cod_data_source_block cu_zm_45_423k_0m_a
_cod_database_code 1573837
_shelx_shelxl_version_number 2018/3
_shelx_space_group_comment
;
The symmetry employed for this shelxl refinement is uniquely defined
by the following loop, which should always be used as a source of
symmetry information in preference to the above space-group names.
They are only intended as comments.
;
_olex2_refinement_description
;
1. Fixed Uiso
 At 1.2 times of:
  All C(H) groups, All C(H,H) groups, All N(H,H,H) groups
2. Uiso/Uaniso restraints and constraints
Uanis(F4) \\sim Ueq, Uanis(P1) \\sim Ueq, Uanis(F1) \\sim Ueq, Uanis(F2) \\sim
Ueq, Uanis(F3) \\sim Ueq, Uanis(F5) \\sim Ueq, Uanis(F6) \\sim Ueq: with sigma
of 0.01 and sigma for terminal atoms of 0.02
Uanis(O1) \\sim Ueq, Uanis(C14) \\sim Ueq: with sigma of 0.01 and sigma for
terminal atoms of 0.02
Uanis(O2) \\sim Ueq, Uanis(C12) \\sim Ueq: with sigma of 0.01 and sigma for
terminal atoms of 0.02
Uanis(C12) = Uanis(C14)
3.a Secondary CH2 refined with riding coordinates:
 C3(H3A,H3B), C5(H5A,H5B), C7(H7A,H7B), C10(H10A,H10B), C11(H11A,H11B),
 C12(H12A,H12B), C13(H13A,H13B), C14(H14A,H14B), C15(H15A,H15B), C16(H16A,H16B),
  C17(H17A,H17B), C18(H18A,H18B), C6(H6A,H6B)
3.b Aromatic/amide H refined with riding coordinates:
 C2(H2), C4(H4), C8(H8), C9(H9)
3.c Idealised Me refined as rotating group:
 N1(H1A,H1B,H1C)
;
_olex2_submission_special_instructions 'No special instructions were received'

loop_
_space_group_symop_operation_xyz
'x, y, z'
'-x+1/2, y+1/2, -z+1/2'
'-x, -y, -z'
'x-1/2, -y-1/2, z-1/2'

loop_
_atom_site_label
_atom_site_type_symbol
_atom_site_fract_x
_atom_site_fract_y
_atom_site_fract_z
_atom_site_U_iso_or_equiv
_atom_site_adp_type
_atom_site_occupancy
_atom_site_site_symmetry_order
_atom_site_calc_flag
_atom_site_refinement_flags_posn
_atom_site_refinement_flags_adp
_atom_site_refinement_flags_occupancy
_atom_site_disorder_assembly
_atom_site_disorder_group
P1 P 0.82038(15) 0.79217(15) 0.56120(7) 0.1210(6) Uani 1 1 d . U . . .
F1 F 0.7412(5) 0.7841(5) 0.4997(3) 0.333(3) Uani 1 1 d . U . . .
F2 F 0.7415(4) 0.8735(5) 0.5844(2) 0.334(2) Uani 1 1 d . U . . .
F3 F 0.7897(4) 0.7034(5) 0.6103(3) 0.305(2) Uani 1 1 d . U . . .
F4 F 0.9242(4) 0.8015(5) 0.6123(3) 0.297(3) Uani 1 1 d . U . . .
F5 F 0.8541(5) 0.9065(5) 0.5334(3) 0.301(3) Uani 1 1 d . U . . .
F6 F 0.8756(5) 0.6903(5) 0.5359(2) 0.313(3) Uani 1 1 d . U . . .
O1 O 0.3112(3) 0.6906(3) 0.56737(15) 0.1181(13) Uani 1 1 d . U . . .
O2 O 0.3953(3) 0.9299(3) 0.61278(18) 0.1359(14) Uani 1 1 d . U . . .
O3 O 0.2868(3) 0.5130(3) 0.66807(17) 0.1192(13) Uani 1 1 d . . . . .
O4 O 0.4096(3) 0.5426(3) 0.79846(15) 0.1209(13) Uani 1 1 d . . . . .
O5 O 0.5073(3) 0.9624(3) 0.7448(2) 0.1494(16) Uani 1 1 d . . . . .
O6 O 0.4685(3) 0.7867(4) 0.84146(16) 0.1371(15) Uani 1 1 d . . . . .
C3 C 0.5429(5) 0.8854(6) 0.8572(3) 0.173(3) Uani 1 1 d . . . . .
H3A H 0.617597 0.858029 0.853206 0.207 Uiso 1 1 calc R U . . .
H3B H 0.544937 0.910848 0.903966 0.207 Uiso 1 1 calc R U . . .
C5 C 0.2606(5) 0.4887(6) 0.5984(3) 0.157(3) Uani 1 1 d . . . . .
H5A H 0.201613 0.426259 0.589511 0.189 Uiso 1 1 calc R U . . .
H5B H 0.326067 0.455547 0.583195 0.189 Uiso 1 1 calc R U . . .
C7 C 0.5104(5) 0.9932(6) 0.8119(3) 0.167(3) Uani 1 1 d . . . . .
H7A H 0.437113 1.022799 0.817382 0.201 Uiso 1 1 calc R U . . .
H7B H 0.563679 1.060673 0.824599 0.201 Uiso 1 1 calc R U . . .
C10 C 0.5009(5) 0.6785(6) 0.8819(3) 0.159(3) Uani 1 1 d . . . . .
H10A H 0.510919 0.700190 0.929732 0.190 Uiso 1 1 calc R U . . .
H10B H 0.571708 0.646953 0.873006 0.190 Uiso 1 1 calc R U . . .
C11 C 0.3344(5) 0.4445(6) 0.7798(3) 0.165(3) Uani 1 1 d . . . . .
H11A H 0.261063 0.469306 0.787708 0.199 Uiso 1 1 calc R U . . .
H11B H 0.358606 0.372675 0.808509 0.199 Uiso 1 1 calc R U . . .
C12 C 0.3714(5) 0.8924(5) 0.5442(2) 0.1375(16) Uani 1 1 d . U . . .
H12A H 0.437458 0.854320 0.532094 0.165 Uiso 1 1 calc R U . . .
H12B H 0.351738 0.965153 0.515476 0.165 Uiso 1 1 calc R U . . .
C13 C 0.4808(5) 1.0621(6) 0.6966(3) 0.184(3) Uani 1 1 d . . . . .
H13A H 0.537007 1.127420 0.706817 0.221 Uiso 1 1 calc R U . . .
H13B H 0.408753 1.097834 0.700347 0.221 Uiso 1 1 calc R U . . .
C14 C 0.2798(5) 0.8040(5) 0.5329(3) 0.1375(16) Uani 1 1 d . U . . .
H14A H 0.215800 0.839403 0.548796 0.165 Uiso 1 1 calc R U . . .
H14B H 0.257955 0.787785 0.484544 0.165 Uiso 1 1 calc R U . . .
C15 C 0.4132(4) 0.5801(6) 0.8657(2) 0.149(3) Uani 1 1 d . . . . .
H15A H 0.431232 0.509350 0.896145 0.178 Uiso 1 1 calc R U . . .
H15B H 0.340877 0.613097 0.871050 0.178 Uiso 1 1 calc R U . . .
C16 C 0.2236(5) 0.6030(6) 0.5609(3) 0.161(3) Uani 1 1 d . . . . .
H16A H 0.198095 0.583143 0.513265 0.193 Uiso 1 1 calc R U . . .
H16B H 0.161019 0.638928 0.578202 0.193 Uiso 1 1 calc R U . . .
C17 C 0.4770(6) 1.0171(6) 0.6271(3) 0.193(3) Uani 1 1 d . . . . .
H17A H 0.461568 1.086197 0.595296 0.232 Uiso 1 1 calc R U . . .
H17B H 0.548698 0.980832 0.623001 0.232 Uiso 1 1 calc R U . . .
C18 C 0.3250(5) 0.4074(5) 0.7078(3) 0.145(3) Uani 1 1 d . . . . .
H18A H 0.397405 0.380836 0.698996 0.174 Uiso 1 1 calc R U . . .
H18B H 0.272482 0.338696 0.697008 0.174 Uiso 1 1 calc R U . . .
N1 N 0.4596(3) 0.7124(3) 0.69808(15) 0.0817(12) Uani 1 1 d . . . . .
H1A H 0.414847 0.698129 0.658269 0.098 Uiso 1 1 calc R U . . .
H1B H 0.452373 0.791688 0.710257 0.098 Uiso 1 1 calc R U . . .
H1C H 0.440842 0.661810 0.729453 0.098 Uiso 1 1 calc R U . . .
N2 N 0.6419(4) 0.3077(4) 0.6464(3) 0.190(2) Uani 1 1 d . . . . .
C1 C 0.5982(4) 0.5588(4) 0.6755(2) 0.0908(16) Uani 1 1 d . . . . .
C2 C 0.6052(6) 0.3938(6) 0.6024(3) 0.185(3) Uani 1 1 d . . . . .
H2 H 0.595364 0.368266 0.557289 0.222 Uiso 1 1 calc R U . . .
C4 C 0.5796(4) 0.5119(5) 0.6111(2) 0.119(2) Uani 1 1 d . . . . .
H4 H 0.549561 0.561906 0.574157 0.143 Uiso 1 1 calc R U . . .
C6 C 0.5755(4) 0.6890(5) 0.6920(3) 0.116(2) Uani 1 1 d . . . . .
H6A H 0.624040 0.711213 0.734500 0.140 Uiso 1 1 calc R U . . .
H6B H 0.594472 0.743021 0.656837 0.140 Uiso 1 1 calc R U . . .
C8 C 0.6394(4) 0.4765(5) 0.7246(3) 0.132(2) Uani 1 1 d . . . . .
H8 H 0.651833 0.499807 0.770138 0.159 Uiso 1 1 calc R U . . .
C9 C 0.6626(4) 0.3580(5) 0.7059(4) 0.165(3) Uani 1 1 d . . . . .
H9 H 0.698181 0.306561 0.740887 0.198 Uiso 1 1 calc R U . . .

loop_
_atom_site_aniso_label
_atom_site_aniso_U_11
_atom_site_aniso_U_22
_atom_site_aniso_U_33
_atom_site_aniso_U_23
_atom_site_aniso_U_13
_atom_site_aniso_U_12
P1 0.1494(13) 0.1001(11) 0.1102(9) 0.0165(9) 0.0155(9) 0.0073(11)
F1 0.360(5) 0.267(5) 0.278(4) -0.067(4) -0.180(3) 0.051(4)
F2 0.414(4) 0.365(5) 0.283(4) 0.108(3) 0.222(3) 0.257(3)
F3 0.213(4) 0.321(4) 0.410(4) 0.221(3) 0.132(3) 0.040(3)
F4 0.258(5) 0.235(5) 0.334(5) -0.006(4) -0.106(4) -0.038(4)
F5 0.325(5) 0.222(4) 0.353(5) 0.130(3) 0.055(4) -0.057(4)
F6 0.385(5) 0.294(4) 0.240(4) -0.077(3) 0.008(4) 0.185(4)
O1 0.120(2) 0.135(3) 0.0922(19) -0.0121(19) 0.0029(18) 0.005(2)
O2 0.154(3) 0.108(3) 0.148(3) 0.017(2) 0.033(2) -0.006(2)
O3 0.111(2) 0.089(2) 0.150(3) -0.019(2) 0.006(2) -0.027(2)
O4 0.115(2) 0.153(3) 0.098(2) 0.025(2) 0.0286(18) 0.010(2)
O5 0.150(3) 0.117(3) 0.182(3) -0.059(2) 0.035(2) -0.056(2)
O6 0.117(3) 0.175(3) 0.108(2) -0.024(2) -0.008(2) 0.011(3)
C3 0.117(5) 0.226(7) 0.163(5) -0.077(5) -0.007(4) -0.033(5)
C5 0.161(5) 0.171(5) 0.139(4) -0.068(4) 0.026(4) -0.059(4)
C7 0.150(5) 0.158(5) 0.185(5) -0.102(4) 0.010(4) -0.041(4)
C10 0.133(5) 0.241(7) 0.094(4) 0.014(4) -0.002(3) 0.040(5)
C11 0.133(5) 0.139(5) 0.213(6) 0.065(4) 0.001(5) 0.020(4)
C12 0.158(3) 0.140(3) 0.115(2) 0.021(2) 0.025(2) 0.024(2)
C13 0.185(6) 0.098(4) 0.293(7) -0.016(5) 0.104(5) -0.050(4)
C14 0.158(3) 0.140(3) 0.115(2) 0.021(2) 0.025(2) 0.024(2)
C15 0.133(4) 0.225(6) 0.094(3) 0.044(4) 0.037(3) 0.068(4)
C16 0.133(5) 0.220(7) 0.114(4) -0.024(4) -0.019(4) -0.050(5)
C17 0.248(7) 0.108(5) 0.242(7) 0.033(5) 0.092(5) -0.024(5)
C18 0.128(4) 0.070(4) 0.240(6) 0.004(4) 0.041(4) -0.012(3)
N1 0.089(2) 0.074(2) 0.082(2) -0.0061(19) 0.0143(19) -0.014(2)
N2 0.155(4) 0.085(3) 0.364(6) -0.020(4) 0.137(4) 0.000(3)
C1 0.073(3) 0.064(3) 0.136(3) 0.006(3) 0.021(3) -0.007(2)
C2 0.220(7) 0.120(5) 0.230(6) -0.068(4) 0.083(5) 0.006(5)
C4 0.127(4) 0.137(5) 0.100(3) -0.009(3) 0.037(3) -0.005(4)
C6 0.085(3) 0.118(4) 0.153(4) -0.010(3) 0.039(3) -0.023(3)
C8 0.103(4) 0.161(5) 0.135(4) 0.028(4) 0.027(3) 0.037(4)
C9 0.088(4) 0.121(5) 0.284(7) 0.068(5) 0.031(4) 0.040(3)

loop_
_atom_type_symbol
_atom_type_description
_atom_type_scat_dispersion_real
_atom_type_scat_dispersion_imag
_atom_type_scat_source
C C 0.0181 0.0091 'International Tables Vol C Tables 4.2.6.8 and 6.1.1.4'
H H 0.0000 0.0000 'International Tables Vol C Tables 4.2.6.8 and 6.1.1.4'
F F 0.0727 0.0534 'International Tables Vol C Tables 4.2.6.8 and 6.1.1.4'
N N 0.0311 0.0180 'International Tables Vol C Tables 4.2.6.8 and 6.1.1.4'
O O 0.0492 0.0322 'International Tables Vol C Tables 4.2.6.8 and 6.1.1.4'
P P 0.2955 0.4335 'International Tables Vol C Tables 4.2.6.8 and 6.1.1.4'

loop_
_geom_angle_atom_site_label_1
_geom_angle_atom_site_label_2
_geom_angle_atom_site_label_3
_geom_angle
_geom_angle_site_symmetry_1
_geom_angle_site_symmetry_3
_geom_angle_publ_flag
F1 P1 F2 86.1(3) . . ?
F1 P1 F3 109.2(3) . . ?
F1 P1 F4 164.4(4) . . ?
F1 P1 F5 84.9(3) . . ?
F1 P1 F6 86.1(3) . . ?
F2 P1 F3 84.6(3) . . ?
F2 P1 F4 105.7(3) . . ?
F2 P1 F5 82.3(3) . . ?
F3 P1 F4 82.5(3) . . ?
F5 P1 F3 160.1(3) . . ?
F5 P1 F4 86.7(3) . . ?
F6 P1 F2 165.6(4) . . ?
F6 P1 F3 86.5(3) . . ?
F6 P1 F4 84.2(3) . . ?
F6 P1 F5 109.1(4) . . ?
C14 O1 C16 113.4(4) . . ?
C17 O2 C12 114.4(5) . . ?
C5 O3 C18 113.9(4) . . ?
C15 O4 C11 112.0(4) . . ?
C7 O5 C13 116.1(4) . . ?
C3 O6 C10 112.9(4) . . ?
O6 C3 H3A 109.3 . . ?
O6 C3 H3B 109.3 . . ?
O6 C3 C7 111.5(4) . . ?
H3A C3 H3B 108.0 . . ?
C7 C3 H3A 109.3 . . ?
C7 C3 H3B 109.3 . . ?
O3 C5 H5A 109.6 . . ?
O3 C5 H5B 109.6 . . ?
O3 C5 C16 110.4(5) . . ?
H5A C5 H5B 108.1 . . ?
C16 C5 H5A 109.6 . . ?
C16 C5 H5B 109.6 . . ?
O5 C7 C3 111.7(5) . . ?
O5 C7 H7A 109.3 . . ?
O5 C7 H7B 109.3 . . ?
C3 C7 H7A 109.3 . . ?
C3 C7 H7B 109.3 . . ?
H7A C7 H7B 107.9 . . ?
O6 C10 H10A 109.7 . . ?
O6 C10 H10B 109.7 . . ?
O6 C10 C15 109.8(4) . . ?
H10A C10 H10B 108.2 . . ?
C15 C10 H10A 109.7 . . ?
C15 C10 H10B 109.7 . . ?
O4 C11 H11A 109.0 . . ?
O4 C11 H11B 109.0 . . ?
O4 C11 C18 112.9(5) . . ?
H11A C11 H11B 107.8 . . ?
C18 C11 H11A 109.0 . . ?
C18 C11 H11B 109.0 . . ?
O2 C12 H12A 109.5 . . ?
O2 C12 H12B 109.5 . . ?
O2 C12 C14 110.7(5) . . ?
H12A C12 H12B 108.1 . . ?
C14 C12 H12A 109.5 . . ?
C14 C12 H12B 109.5 . . ?
O5 C13 H13A 109.4 . . ?
O5 C13 H13B 109.4 . . ?
O5 C13 C17 111.0(5) . . ?
H13A C13 H13B 108.0 . . ?
C17 C13 H13A 109.4 . . ?
C17 C13 H13B 109.4 . . ?
O1 C14 C12 110.8(4) . . ?
O1 C14 H14A 109.5 . . ?
O1 C14 H14B 109.5 . . ?
C12 C14 H14A 109.5 . . ?
C12 C14 H14B 109.5 . . ?
H14A C14 H14B 108.1 . . ?
O4 C15 C10 107.8(4) . . ?
O4 C15 H15A 110.2 . . ?
O4 C15 H15B 110.2 . . ?
C10 C15 H15A 110.2 . . ?
C10 C15 H15B 110.2 . . ?
H15A C15 H15B 108.5 . . ?
O1 C16 C5 110.8(5) . . ?
O1 C16 H16A 109.5 . . ?
O1 C16 H16B 109.5 . . ?
C5 C16 H16A 109.5 . . ?
C5 C16 H16B 109.5 . . ?
H16A C16 H16B 108.1 . . ?
O2 C17 C13 108.7(6) . . ?
O2 C17 H17A 110.0 . . ?
O2 C17 H17B 110.0 . . ?
C13 C17 H17A 110.0 . . ?
C13 C17 H17B 110.0 . . ?
H17A C17 H17B 108.3 . . ?
O3 C18 C11 107.1(4) . . ?
O3 C18 H18A 110.3 . . ?
O3 C18 H18B 110.3 . . ?
C11 C18 H18A 110.3 . . ?
C11 C18 H18B 110.3 . . ?
H18A C18 H18B 108.6 . . ?
H1A N1 H1B 109.5 . . ?
H1A N1 H1C 109.5 . . ?
H1B N1 H1C 109.5 . . ?
C6 N1 H1A 109.5 . . ?
C6 N1 H1B 109.5 . . ?
C6 N1 H1C 109.5 . . ?
C9 N2 C2 108.4(5) . . ?
C4 C1 C6 123.8(5) . . ?
C8 C1 C4 115.2(5) . . ?
C8 C1 C6 121.0(5) . . ?
N2 C2 H2 114.7 . . ?
N2 C2 C4 130.6(6) . . ?
C4 C2 H2 114.7 . . ?
C1 C4 H4 120.8 . . ?
C2 C4 C1 118.4(5) . . ?
C2 C4 H4 120.8 . . ?
N1 C6 C1 114.0(4) . . ?
N1 C6 H6A 108.8 . . ?
N1 C6 H6B 108.8 . . ?
C1 C6 H6A 108.8 . . ?
C1 C6 H6B 108.8 . . ?
H6A C6 H6B 107.6 . . ?
C1 C8 H8 120.8 . . ?
C1 C8 C9 118.3(5) . . ?
C9 C8 H8 120.8 . . ?
N2 C9 C8 128.7(6) . . ?
N2 C9 H9 115.6 . . ?
C8 C9 H9 115.6 . . ?

loop_
_geom_bond_atom_site_label_1
_geom_bond_atom_site_label_2
_geom_bond_distance
_geom_bond_site_symmetry_2
_geom_bond_publ_flag
P1 F1 1.416(5) . ?
P1 F2 1.433(5) . ?
P1 F3 1.464(5) . ?
P1 F4 1.470(5) . ?
P1 F5 1.433(5) . ?
P1 F6 1.420(5) . ?
O1 C14 1.410(6) . ?
O1 C16 1.404(6) . ?
O2 C12 1.406(6) . ?
O2 C17 1.351(7) . ?
O3 C5 1.395(6) . ?
O3 C18 1.407(6) . ?
O4 C11 1.394(7) . ?
O4 C15 1.397(5) . ?
O5 C7 1.376(6) . ?
O5 C13 1.432(7) . ?
O6 C3 1.386(7) . ?
O6 C10 1.424(7) . ?
C3 H3A 0.9700 . ?
C3 H3B 0.9700 . ?
C3 C7 1.474(8) . ?
C5 H5A 0.9700 . ?
C5 H5B 0.9700 . ?
C5 C16 1.460(8) . ?
C7 H7A 0.9700 . ?
C7 H7B 0.9700 . ?
C10 H10A 0.9700 . ?
C10 H10B 0.9700 . ?
C10 C15 1.488(8) . ?
C11 H11A 0.9700 . ?
C11 H11B 0.9700 . ?
C11 C18 1.479(8) . ?
C12 H12A 0.9700 . ?
C12 H12B 0.9700 . ?
C12 C14 1.444(7) . ?
C13 H13A 0.9700 . ?
C13 H13B 0.9700 . ?
C13 C17 1.465(9) . ?
C14 H14A 0.9700 . ?
C14 H14B 0.9700 . ?
C15 H15A 0.9700 . ?
C15 H15B 0.9700 . ?
C16 H16A 0.9700 . ?
C16 H16B 0.9700 . ?
C17 H17A 0.9700 . ?
C17 H17B 0.9700 . ?
C18 H18A 0.9700 . ?
C18 H18B 0.9700 . ?
N1 H1A 0.8900 . ?
N1 H1B 0.8900 . ?
N1 H1C 0.8900 . ?
N1 C6 1.456(5) . ?
N2 C2 1.294(8) . ?
N2 C9 1.288(9) . ?
C1 C4 1.361(6) . ?
C1 C6 1.467(6) . ?
C1 C8 1.344(6) . ?
C2 H2 0.9300 . ?
C2 C4 1.318(8) . ?
C4 H4 0.9300 . ?
C6 H6A 0.9700 . ?
C6 H6B 0.9700 . ?
C8 H8 0.9300 . ?
C8 C9 1.364(8) . ?
C9 H9 0.9300 . ?

loop_
_geom_torsion_atom_site_label_1
_geom_torsion_atom_site_label_2
_geom_torsion_atom_site_label_3
_geom_torsion_atom_site_label_4
_geom_torsion
_geom_torsion_site_symmetry_1
_geom_torsion_site_symmetry_2
_geom_torsion_site_symmetry_3
_geom_torsion_site_symmetry_4
_geom_torsion_publ_flag
O2 C12 C14 O1 -66.7(6) . . . . ?
O3 C5 C16 O1 65.2(6) . . . . ?
O4 C11 C18 O3 -60.4(6) . . . . ?
O5 C13 C17 O2 61.6(7) . . . . ?
O6 C3 C7 O5 -59.6(7) . . . . ?
O6 C10 C15 O4 65.3(6) . . . . ?
C3 O6 C10 C15 175.9(5) . . . . ?
C5 O3 C18 C11 -172.6(5) . . . . ?
C7 O5 C13 C17 -178.4(5) . . . . ?
C10 O6 C3 C7 176.7(5) . . . . ?
C11 O4 C15 C10 176.2(5) . . . . ?
C12 O2 C17 C13 171.0(5) . . . . ?
C13 O5 C7 C3 -177.6(5) . . . . ?
C14 O1 C16 C5 -179.2(5) . . . . ?
C15 O4 C11 C18 177.1(4) . . . . ?
C16 O1 C14 C12 177.0(4) . . . . ?
C17 O2 C12 C14 -177.2(5) . . . . ?
C18 O3 C5 C16 -179.0(5) . . . . ?
N2 C2 C4 C1 4.0(11) . . . . ?
C1 C8 C9 N2 -6.4(10) . . . . ?
C2 N2 C9 C8 7.6(9) . . . . ?
C4 C1 C6 N1 84.3(6) . . . . ?
C4 C1 C8 C9 2.5(7) . . . . ?
C6 C1 C4 C2 178.7(5) . . . . ?
C6 C1 C8 C9 -177.7(5) . . . . ?
C8 C1 C4 C2 -1.5(8) . . . . ?
C8 C1 C6 N1 -95.5(5) . . . . ?
C9 N2 C2 C4 -6.5(10) . . . . ?
